data_7006461
loop_
_publ_author_name
'Salami, T. O.'
'Fan, X.'
'Zavalij, P. Y.'
'Oliver, S. R. J.'

_publ_section_title
;
 Hydrothermal synthesis and characterization of a layered cobalt
 phenylphosphonate, Co(PhPO3)(H2O).
;
_journal_issue 12
_journal_name_full 'Dalton transactions (Cambridge, England : 2003)'
_journal_page_first 1574
_journal_page_last 1578
_journal_paper_doi 10.1039/b510942f
_journal_year 2006
_chemical_formula_moiety 'C6 H7 Co O4 P'
_chemical_formula_structural 'Co, (H2 O), (C6 H5 P O3)'
_chemical_formula_sum 'C6 H7 Co O4 P'
_chemical_formula_weight 233.01
_chemical_name_common 'Cobalt phenylphosphonate hydrate'
_space_group_IT_number 31
_symmetry_cell_setting orthorhombic
_symmetry_space_group_name_Hall 'P 2ac -2'
_symmetry_space_group_name_H-M 'P m n 21'
_atom_sites_solution_hydrogens geom
_atom_sites_solution_primary direct
_atom_sites_solution_secondary difmap
_audit_creation_method 'SHELXL-97 & ZCIF'
_cell_angle_alpha 90.00
_cell_angle_beta 90.00
_cell_angle_gamma 90.00
_cell_formula_units_Z 2
_cell_length_a 5.6238(10)
_cell_length_b 14.391(3)
_cell_length_c 4.8615(9)
_cell_measurement_reflns_used 1992
_cell_measurement_temperature 294(2)
_cell_measurement_theta_max 28.2
_cell_measurement_theta_min 2.8
_cell_volume 393.45(13)
_computing_cell_refinement 'SAINT (Bruker, 1999)'
_computing_data_collection 'SMART (Bruker, 1999)'
_computing_data_reduction SAINT
_computing_molecular_graphics 'ORTEP-3 (Farrugia,1997), ATOMS (Dowty,1999)'
_computing_publication_material SHELXL-97
_computing_structure_refinement 'SHELXL-97 (Sheldrick, 1997)'
_computing_structure_solution 'SHELXS-97 (Sheldrick, 1990)'
_diffrn_ambient_temperature 294(2)
_diffrn_detector 'CCD area detector'
_diffrn_detector_area_resol_mean 8.33
_diffrn_detector_type 'Bruker SmartApex'
_diffrn_measured_fraction_theta_full 0.985
_diffrn_measured_fraction_theta_max 0.985
_diffrn_measurement_details
;
Detector distance 5.171 cm.
Measured 1993 frames.
Frame width = 0.3 deg.
Frame size 512 pixels.
Frame time 10 sec.
Total time 7.47 hrs.
;
_diffrn_measurement_device_type 'three-circle diffractometer'
_diffrn_measurement_method '\w scans'
_diffrn_measurement_specimen_support 'glass capillary'
_diffrn_orient_matrix_type standard
_diffrn_orient_matrix_UB_11 0.0079258
_diffrn_orient_matrix_UB_12 0.1776487
_diffrn_orient_matrix_UB_13 -0.0013610
_diffrn_orient_matrix_UB_21 0.0425558
_diffrn_orient_matrix_UB_22 0.0019913
_diffrn_orient_matrix_UB_23 0.0679827
_diffrn_orient_matrix_UB_31 0.2010927
_diffrn_orient_matrix_UB_32 -0.0074232
_diffrn_orient_matrix_UB_33 -0.0143331
_diffrn_radiation_monochromator graphite
_diffrn_radiation_source 'fine-focus sealed tube'
_diffrn_radiation_type MoK\a
_diffrn_radiation_wavelength 0.71073
_diffrn_reflns_av_R_equivalents 0.0910
_diffrn_reflns_av_sigmaI/netI 0.0835
_diffrn_reflns_limit_h_max 7
_diffrn_reflns_limit_h_min -6
_diffrn_reflns_limit_k_max 18
_diffrn_reflns_limit_k_min -18
_diffrn_reflns_limit_l_max 6
_diffrn_reflns_limit_l_min -6
_diffrn_reflns_number 3229
_diffrn_reflns_theta_full 26.70
_diffrn_reflns_theta_max 26.70
_diffrn_reflns_theta_min 3.89
_diffrn_source_current 5
_diffrn_source_voltage 20
_diffrn_standards_decay_% -0.46
_exptl_absorpt_coefficient_mu 2.350
_exptl_absorpt_correction_T_max 0.988
_exptl_absorpt_correction_T_min 0.595
_exptl_absorpt_correction_type multi-scan
_exptl_absorpt_process_details XPREP
_exptl_crystal_colour pink
_exptl_crystal_density_diffrn 1.967
_exptl_crystal_density_method 'not measure'
_exptl_crystal_description plate
_exptl_crystal_F_000 234
_exptl_crystal_id 'Scott/Salami Co-P-C-O...'
_exptl_crystal_size_max 0.24
_exptl_crystal_size_mid 0.17
_exptl_crystal_size_min 0.005
_refine_diff_density_max 0.696
_refine_diff_density_min -0.792
_refine_diff_density_rms 0.100
_refine_ls_abs_structure_details '(Flack, 1983)'
_refine_ls_abs_structure_Flack 0.03(4)
_refine_ls_extinction_method none
_refine_ls_goodness_of_fit_ref 0.977
_refine_ls_hydrogen_treatment constr
_refine_ls_matrix_type full
_refine_ls_number_parameters 89
_refine_ls_number_reflns 890
_refine_ls_number_restraints 2
_refine_ls_restrained_S_all 0.977
_refine_ls_R_factor_all 0.0461
_refine_ls_R_factor_gt 0.0394
_refine_ls_shift/su_max 0.000
_refine_ls_shift/su_mean 0.000
_refine_ls_structure_factor_coef Fsqd
_refine_ls_weighting_details 'w=1/[\s^2^(Fo^2^)+(0.021P)^2^], P=(max(Fo^2^,0)+2Fc^2^)/3'
_refine_ls_weighting_scheme calc
_refine_ls_wR_factor_gt 0.0763
_refine_ls_wR_factor_ref 0.0778
_reflns_Friedel_coverage 0.749
_reflns_number_gt 783
_reflns_number_total 890
_reflns_threshold_expression >2sigma(I)
_cod_data_source_file b510942f.txt
_cod_data_source_block 0378
_cod_depositor_comments
;
The following automatic conversions were performed:
'_symmetry_cell_setting' value 'Orthorhombic' changed to 'orthorhombic'
according to '/home/saulius/struct/CIF-dictionaries/cif_core.dic'
dictionary named 'cif_core.dic' version 2.4.1 from 2010-06-29.

Automatic conversion script
Id: cif_fix_enum 1527 2010-12-29 10:47:43Z saulius 
;
_cod_original_cell_volume 393.44(12)
_cod_database_code 7006461

loop_
_symmetry_equiv_pos_as_xyz
'x, y, z'
'-x+1/2, -y, z+1/2'
'x+1/2, -y, z+1/2'
'-x, y, z'

loop_
_atom_site_label
_atom_site_type_symbol
_atom_site_fract_x
_atom_site_fract_y
_atom_site_fract_z
_atom_site_U_iso_or_equiv
_atom_site_adp_type
_atom_site_occupancy
_atom_site_symmetry_multiplicity
_atom_site_calc_flag
_atom_site_refinement_flags
_atom_site_disorder_assembly
_atom_site_disorder_group
Co1 Co 0.0000 0.51459(5) 0.5152(2) 0.0193(2) Uani 1 2 d S . .
P1 P 0.0000 0.38478(12) -0.0516(3) 0.0174(4) Uani 1 2 d S . .
O1 O 0.0000 0.6239(3) 0.8030(12) 0.0262(12) Uani 1 2 d SD . .
H1 H 0.110(7) 0.627(3) 0.897(10) 0.031 Uiso 1 1 d D . .
O2 O 0.2178(5) 0.4278(2) -0.1980(7) 0.0205(8) Uani 1 1 d . . .
O3 O 0.0000 0.4012(3) 0.2577(9) 0.0211(11) Uani 1 2 d S . .
C1 C 0.0000 0.2624(5) -0.1048(14) 0.0249(17) Uani 1 2 d S . .
C4 C 0.0000 0.0682(7) -0.171(2) 0.065(3) Uani 1 2 d S . .
H4 H 0.0000 0.0041 -0.1945 0.078 Uiso 1 2 calc SR A 1
C2A C 0.0000 0.2254(14) -0.361(4) 0.075(6) Uani 0.527(14) 2 d SP B 1
H2A H 0.0000 0.2639 -0.5151 0.090 Uiso 0.527(14) 2 calc SPR B 1
C3A C 0.0000 0.1274(12) -0.393(4) 0.088(9) Uani 0.527(14) 2 d SP B 1
H3A H 0.0000 0.1024 -0.5695 0.106 Uiso 0.527(14) 2 calc SPR B 1
C5A C 0.0000 0.1058(14) 0.080(5) 0.115(13) Uani 0.527(14) 2 d SP B 1
H5A H 0.0000 0.0672 0.2339 0.138 Uiso 0.527(14) 2 calc SPR B 1
C6A C 0.0000 0.2022(13) 0.117(4) 0.075(6) Uani 0.527(14) 2 d SP B 1
H6A H 0.0000 0.2263 0.2944 0.090 Uiso 0.527(14) 2 calc SPR B 1
C2B C 0.215(2) 0.2150(8) -0.130(2) 0.039(4) Uani 0.473(14) 1 d P B 2
H2B H 0.3597 0.2463 -0.1209 0.047 Uiso 0.473(14) 1 calc PR B 2
C3B C 0.206(3) 0.1199(11) -0.168(4) 0.071(6) Uani 0.473(14) 1 d P B 2
H3B H 0.3490 0.0887 -0.1937 0.086 Uiso 0.473(14) 1 calc PR B 2

loop_
_atom_site_aniso_label
_atom_site_aniso_U_11
_atom_site_aniso_U_22
_atom_site_aniso_U_33
_atom_site_aniso_U_23
_atom_site_aniso_U_13
_atom_site_aniso_U_12
Co1 0.0177(4) 0.0296(5) 0.0106(4) 0.0004(6) 0.000 0.000
P1 0.0183(8) 0.0268(9) 0.0071(10) -0.0007(7) 0.000 0.000
O1 0.017(3) 0.042(3) 0.020(3) -0.004(3) 0.000 0.000
O2 0.0166(17) 0.034(2) 0.0113(18) -0.0006(14) -0.0003(13) -0.0032(13)
O3 0.029(3) 0.026(3) 0.008(3) -0.004(2) 0.000 0.000
C1 0.024(3) 0.036(4) 0.014(4) 0.004(3) 0.000 0.000
C4 0.131(11) 0.023(5) 0.042(6) -0.003(4) 0.000 0.000
C2A 0.159(18) 0.059(9) 0.007(6) 0.002(6) 0.000 0.000
C3A 0.21(3) 0.025(9) 0.027(10) 0.007(7) 0.000 0.000
C5A 0.26(4) 0.033(12) 0.053(18) 0.005(10) 0.000 0.000
C6A 0.159(18) 0.059(9) 0.007(6) 0.002(6) 0.000 0.000
C2B 0.040(7) 0.038(8) 0.039(9) 0.000(6) -0.003(5) 0.010(6)
C3B 0.096(13) 0.054(12) 0.065(14) 0.012(8) -0.010(9) 0.034(9)

loop_
_atom_type_symbol
_atom_type_description
_atom_type_scat_dispersion_real
_atom_type_scat_dispersion_imag
_atom_type_scat_source
C C 0.0033 0.0016 'International Tables Vol C Tables 4.2.6.8 and 6.1.1.4'
H H 0.0000 0.0000 'International Tables Vol C Tables 4.2.6.8 and 6.1.1.4'
O O 0.0106 0.0060 'International Tables Vol C Tables 4.2.6.8 and 6.1.1.4'
P P 0.1023 0.0942 'International Tables Vol C Tables 4.2.6.8 and 6.1.1.4'
Co Co 0.3494 0.9721 'International Tables Vol C Tables 4.2.6.8 and 6.1.1.4'

loop_
_geom_angle_atom_site_label_1
_geom_angle_atom_site_label_2
_geom_angle_atom_site_label_3
_geom_angle
_geom_angle_site_symmetry_1
_geom_angle_site_symmetry_3
_geom_angle_publ_flag
O3 Co1 O2 90.74(12) . 3_465 ?
O3 Co1 O2 90.74(12) . 2_565 ?
O2 Co1 O2 100.19(17) 3_465 2_565 ?
O3 Co1 O1 175.8(2) . . ?
O2 Co1 O1 91.92(14) 3_465 . ?
O2 Co1 O1 91.92(14) 2_565 . ?
O3 Co1 O2 86.36(14) . 1_556 ?
O2 Co1 O2 162.94(13) 3_465 1_556 ?
O2 Co1 O2 96.66(7) 2_565 1_556 ?
O1 Co1 O2 90.16(16) . 1_556 ?
O3 Co1 O2 86.36(14) . 4_556 ?
O2 Co1 O2 96.66(7) 3_465 4_556 ?
O2 Co1 O2 162.94(13) 2_565 4_556 ?
O1 Co1 O2 90.16(17) . 4_556 ?
O2 Co1 O2 66.40(15) 1_556 4_556 ?
O3 Co1 P1 85.93(13) . 1_556 ?
O2 Co1 P1 129.84(9) 3_465 1_556 ?
O2 Co1 P1 129.84(9) 2_565 1_556 ?
O1 Co1 P1 89.92(17) . 1_556 ?
O2 Co1 P1 33.20(7) 1_556 1_556 ?
O2 Co1 P1 33.20(7) 4_556 1_556 ?
O3 P1 O2 113.11(17) . 4 ?
O3 P1 O2 113.11(17) . . ?
O2 P1 O2 104.8(3) 4 . ?
O3 P1 C1 107.3(3) . . ?
O2 P1 C1 109.23(18) 4 . ?
O2 P1 C1 109.23(18) . . ?
O3 P1 Co1 129.47(19) . 1_554 ?
O2 P1 Co1 52.40(13) 4 1_554 ?
O2 P1 Co1 52.40(13) . 1_554 ?
C1 P1 Co1 123.2(2) . 1_554 ?
Co1 O1 H1 116(4) . . ?
P1 O2 Co1 122.5(2) . 2_564 ?
P1 O2 Co1 94.40(15) . 1_554 ?
Co1 O2 Co1 120.57(14) 2_564 1_554 ?
P1 O3 Co1 136.5(3) . . ?
C2A C1 C6A 118.1(12) . . ?
C2A C1 C2B 74.2(7) . 4 ?
C6A C1 C2B 76.2(6) . 4 ?
C2A C1 C2B 74.2(7) . . ?
C6A C1 C2B 76.2(6) . . ?
C2B C1 C2B 120.4(13) 4 . ?
C2A C1 P1 121.5(10) . . ?
C6A C1 P1 120.4(9) . . ?
C2B C1 P1 119.8(6) 4 . ?
C2B C1 P1 119.8(6) . . ?
C5A C4 C3A 117.8(13) . . ?
C5A C4 C3B 76.8(10) . . ?
C3A C4 C3B 70.9(9) . . ?
C5A C4 C3B 76.8(10) . 4 ?
C3A C4 C3B 70.9(9) . 4 ?
C3B C4 C3B 114.5(14) . 4 ?
C5A C4 H4 121.1 . . ?
C3A C4 H4 121.1 . . ?
C3B C4 H4 122.5 . . ?
C3B C4 H4 122.5 4 . ?
C1 C2A C3A 119.3(16) . . ?
C1 C2A H2A 120.3 . . ?
C3A C2A H2A 120.3 . . ?
C4 C3A C2A 122.0(18) . . ?
C4 C3A H3A 119.0 . . ?
C2A C3A H3A 119.0 . . ?
C4 C5A C6A 121.2(18) . . ?
C4 C5A H5A 119.4 . . ?
C6A C5A H5A 119.4 . . ?
C1 C6A C5A 121.5(17) . . ?
C1 C6A H6A 119.2 . . ?
C5A C6A H6A 119.2 . . ?
C3B C2B C1 117.6(12) . . ?
C3B C2B H2B 121.2 . . ?
C1 C2B H2B 121.2 . . ?
C4 C3B C2B 124.6(13) . . ?
C4 C3B H3B 117.7 . . ?
C2B C3B H3B 117.7 . . ?

loop_
_geom_bond_atom_site_label_1
_geom_bond_atom_site_label_2
_geom_bond_distance
_geom_bond_site_symmetry_2
_geom_bond_publ_flag
Co1 O3 2.056(4) . ?
Co1 O2 2.069(3) 3_465 ?
Co1 O2 2.069(3) 2_565 ?
Co1 O1 2.106(5) . ?
Co1 O2 2.237(3) 1_556 ?
Co1 O2 2.237(3) 4_556 ?
Co1 P1 2.8153(19) 1_556 ?
P1 O3 1.522(5) . ?
P1 O2 1.546(3) 4 ?
P1 O2 1.546(3) . ?
P1 C1 1.780(8) . ?
P1 Co1 2.8153(19) 1_554 ?
O1 H1 0.771(19) . ?
O2 Co1 2.069(3) 2_564 ?
O2 Co1 2.237(3) 1_554 ?
C1 C2A 1.357(18) . ?
C1 C6A 1.383(19) . ?
C1 C2B 1.394(12) 4 ?
C1 C2B 1.394(12) . ?
C4 C5A 1.34(3) . ?
C4 C3A 1.38(2) . ?
C4 C3B 1.377(19) . ?
C4 C3B 1.377(19) 4 ?
C4 H4 0.9300 . ?
C2A C3A 1.42(2) . ?
C2A H2A 0.9300 . ?
C3A H3A 0.9300 . ?
C5A C6A 1.40(3) . ?
C5A H5A 0.9300 . ?
C6A H6A 0.9300 . ?
C2B C3B 1.381(18) . ?
C2B H2B 0.9300 . ?
C3B H3B 0.9300 . ?

loop_
_geom_hbond_atom_site_label_D
_geom_hbond_atom_site_label_H
_geom_hbond_atom_site_label_A
_geom_hbond_distance_DH
_geom_hbond_distance_HA
_geom_hbond_distance_DA
_geom_hbond_angle_DHA
_geom_hbond_site_symmetry_A
O1 H1 O3 0.771(19) 2.33(5) 2.8437(11) 125(5) 2_565
O1 H1 O2 0.771(19) 2.33(4) 2.993(6) 144(5) 2_566

loop_
_geom_torsion_atom_site_label_1
_geom_torsion_atom_site_label_2
_geom_torsion_atom_site_label_3
_geom_torsion_atom_site_label_4
_geom_torsion
_geom_torsion_site_symmetry_1
_geom_torsion_site_symmetry_2
_geom_torsion_site_symmetry_3
_geom_torsion_site_symmetry_4
_geom_torsion_publ_flag
O3 P1 O2 Co1 7.9(3) . . . 2_564 ?
O2 P1 O2 Co1 131.54(15) 4 . . 2_564 ?
C1 P1 O2 Co1 -111.5(3) . . . 2_564 ?
Co1 P1 O2 Co1 130.8(2) 1_554 . . 2_564 ?
O3 P1 O2 Co1 -122.94(19) . . . 1_554 ?
O2 P1 O2 Co1 0.7(3) 4 . . 1_554 ?
C1 P1 O2 Co1 117.6(2) . . . 1_554 ?
O2 P1 O3 Co1 -59.47(17) 4 . . . ?
O2 P1 O3 Co1 59.47(17) . . . . ?
C1 P1 O3 Co1 180.0 . . . . ?
Co1 P1 O3 Co1 0.000(1) 1_554 . . . ?
O2 Co1 O3 P1 50.10(9) 3_465 . . . ?
O2 Co1 O3 P1 -50.10(8) 2_565 . . . ?
O1 Co1 O3 P1 180.000(9) . . . . ?
O2 Co1 O3 P1 -146.73(7) 1_556 . . . ?
O2 Co1 O3 P1 146.73(7) 4_556 . . . ?
P1 Co1 O3 P1 180.000(1) 1_556 . . . ?
O3 P1 C1 C2A 180.000(1) . . . . ?
O2 P1 C1 C2A 57.04(16) 4 . . . ?
O2 P1 C1 C2A -57.04(16) . . . . ?
Co1 P1 C1 C2A 0.000(2) 1_554 . . . ?
O3 P1 C1 C6A 0.000(2) . . . . ?
O2 P1 C1 C6A -122.96(16) 4 . . . ?
O2 P1 C1 C6A 122.96(16) . . . . ?
Co1 P1 C1 C6A 180.000(2) 1_554 . . . ?
O3 P1 C1 C2B 91.0(7) . . . 4 ?
O2 P1 C1 C2B -32.0(8) 4 . . 4 ?
O2 P1 C1 C2B -146.1(7) . . . 4 ?
Co1 P1 C1 C2B -89.0(7) 1_554 . . 4 ?
O3 P1 C1 C2B -91.0(7) . . . . ?
O2 P1 C1 C2B 146.1(7) 4 . . . ?
O2 P1 C1 C2B 32.0(8) . . . . ?
Co1 P1 C1 C2B 89.0(7) 1_554 . . . ?
C6A C1 C2A C3A 0.000(2) . . . . ?
C2B C1 C2A C3A -64.4(6) 4 . . . ?
C2B C1 C2A C3A 64.4(6) . . . . ?
P1 C1 C2A C3A 180.000(1) . . . . ?
C5A C4 C3A C2A 0.000(2) . . . . ?
C3B C4 C3A C2A -62.9(8) . . . . ?
C3B C4 C3A C2A 62.9(8) 4 . . . ?
C1 C2A C3A C4 0.000(2) . . . . ?
C3A C4 C5A C6A 0.000(2) . . . . ?
C3B C4 C5A C6A 59.8(8) . . . . ?
C3B C4 C5A C6A -59.8(8) 4 . . . ?
C2A C1 C6A C5A 0.000(4) . . . . ?
C2B C1 C6A C5A 63.3(6) 4 . . . ?
C2B C1 C6A C5A -63.3(6) . . . . ?
P1 C1 C6A C5A 180.000(2) . . . . ?
C4 C5A C6A C1 0.000(3) . . . . ?
C2A C1 C2B C3B -63.0(14) . . . . ?
C6A C1 C2B C3B 61.9(14) . . . . ?
C2B C1 C2B C3B -3(2) 4 . . . ?
P1 C1 C2B C3B 179.4(10) . . . . ?
C5A C4 C3B C2B -60.5(19) . . . . ?
C3A C4 C3B C2B 65.6(18) . . . . ?
C3B C4 C3B C2B 8(3) 4 . . . ?
C1 C2B C3B C4 -3(2) . . . . ?
